data_7031442
loop_
_publ_author_name
'Kesavan, Praseetha E.'
'Gupta, Iti'

_publ_section_title
;
 Carbazole substituted boron dipyrromethenes.
;
_journal_issue 32
_journal_name_full 'Dalton transactions (Cambridge, England : 2003)'
_journal_page_first 12405
_journal_page_last 12413
_journal_paper_doi 10.1039/c4dt01160k
_journal_volume 43
_journal_year 2014
_chemical_formula_moiety 'C25 H22 B F2 N3'
_chemical_formula_sum 'C25 H22 B F2 N3'
_chemical_formula_weight 413.26
_space_group_crystal_system monoclinic
_space_group_IT_number 14
_space_group_name_Hall '-P 2ybc'
_space_group_name_H-M_alt 'P 1 21/c 1'
_symmetry_space_group_name_Hall '-P 2ybc'
_symmetry_space_group_name_H-M 'P 1 21/c 1'
_atom_sites_solution_hydrogens geom
_atom_sites_solution_primary direct
_atom_sites_solution_secondary difmap
_cell_angle_alpha 90
_cell_angle_beta 104.506(7)
_cell_angle_gamma 90
_cell_formula_units_Z 4
_cell_length_a 14.6130(4)
_cell_length_b 18.4723(5)
_cell_length_c 7.8475(2)
_cell_measurement_reflns_used 14994
_cell_measurement_temperature 100(2)
_cell_measurement_theta_max 68.17
_cell_measurement_theta_min 3.13
_cell_volume 2050.79(11)
_computing_cell_refinement 'RAPID AUTO'
_computing_data_collection 'RAPID AUTO (Rigaku, ????)'
_computing_data_reduction 'RAPID AUTO'
_computing_molecular_graphics 'CrystalStructure 4.0'
_computing_publication_material 'CrystalStructure 4.0 (Rigaku, 2010)'
_computing_structure_refinement 'SHELXL-2013 (Sheldrick, 2013)'
_computing_structure_solution 'SIR2004 (Burla, et al., 2005)'
_diffrn_ambient_temperature 100(2)
_diffrn_detector_area_resol_mean 10.000
_diffrn_measured_fraction_theta_full 0.998
_diffrn_measured_fraction_theta_max 0.998
_diffrn_measurement_device_type 'Rigaku R-AXIS RAPID'
_diffrn_measurement_method \w
_diffrn_radiation_type CuK\a
_diffrn_radiation_wavelength 1.54187
_diffrn_reflns_av_R_equivalents 0.0267
_diffrn_reflns_av_unetI/netI 0.0166
_diffrn_reflns_Laue_measured_fraction_full 0.998
_diffrn_reflns_Laue_measured_fraction_max 0.998
_diffrn_reflns_limit_h_max 17
_diffrn_reflns_limit_h_min -17
_diffrn_reflns_limit_k_max 22
_diffrn_reflns_limit_k_min -22
_diffrn_reflns_limit_l_max 9
_diffrn_reflns_limit_l_min -9
_diffrn_reflns_number 24071
_diffrn_reflns_point_group_measured_fraction_full 0.998
_diffrn_reflns_point_group_measured_fraction_max 0.998
_diffrn_reflns_theta_full 67.687
_diffrn_reflns_theta_max 68.231
_diffrn_reflns_theta_min 3.124
_diffrn_source 'Varimax 40 kV 30 mA Rotating anode'
_exptl_absorpt_coefficient_mu 0.745
_exptl_absorpt_correction_T_max 0.928
_exptl_absorpt_correction_T_min 0.759
_exptl_absorpt_correction_type multi-scan
_exptl_absorpt_process_details 'ABSCOR (Rigaku, 1995)'
_exptl_crystal_colour orange
_exptl_crystal_density_diffrn 1.338
_exptl_crystal_density_method 'not measured'
_exptl_crystal_description needle
_exptl_crystal_F_000 864
_exptl_crystal_size_max 0.250
_exptl_crystal_size_mid 0.100
_exptl_crystal_size_min 0.100
_refine_diff_density_max 0.281
_refine_diff_density_min -0.145
_refine_diff_density_rms 0.050
_refine_ls_extinction_method none
_refine_ls_goodness_of_fit_ref 1.058
_refine_ls_hydrogen_treatment constr
_refine_ls_matrix_type full
_refine_ls_number_parameters 281
_refine_ls_number_reflns 3753
_refine_ls_number_restraints 0
_refine_ls_restrained_S_all 1.058
_refine_ls_R_factor_all 0.0403
_refine_ls_R_factor_gt 0.0381
_refine_ls_shift/su_max 0.000
_refine_ls_shift/su_mean 0.000
_refine_ls_structure_factor_coef Fsqd
_refine_ls_weighting_details
;
 w=1/[\s^2^(Fo^2^)+(0.0500P)^2^+0.7760P]
 where P=(Fo^2^+2Fc^2^)/3
;
_refine_ls_weighting_scheme calc
_refine_ls_wR_factor_gt 0.0948
_refine_ls_wR_factor_ref 0.0965
_reflns_Friedel_coverage 0.000
_reflns_number_gt 3503
_reflns_number_total 3753
_reflns_threshold_expression 'I > 2\s(I)'
_cod_data_source_file c4dt01160k2.cif
_cod_data_source_block 20131101
_cod_depositor_comments 'Adding full bibliography for 7031441--7031442.cif.'
_cod_original_cell_volume 2050.80(12)
_cod_database_code 7031442
_shelx_space_group_comment
;
The symmetry employed for this shelxl refinement is uniquely defined
by the following loop, which should always be used as a source of
symmetry information in preference to the above space-group names.
They are only intended as comments.
;
_shelx_estimated_absorpt_t_min 0.836
_shelx_estimated_absorpt_t_max 0.929
_shelxl_version_number 2013-2

loop_
_space_group_symop_operation_xyz
'x, y, z'
'-x, y+1/2, -z+1/2'
'-x, -y, -z'
'x, -y-1/2, z-1/2'

loop_
_atom_site_label
_atom_site_type_symbol
_atom_site_fract_x
_atom_site_fract_y
_atom_site_fract_z
_atom_site_U_iso_or_equiv
_atom_site_adp_type
_atom_site_occupancy
_atom_site_site_symmetry_order
_atom_site_calc_flag
_atom_site_refinement_flags_posn
_atom_site_refinement_flags_adp
F1 F 0.31057(5) 0.08110(4) 0.14734(10) 0.02901(19) Uani 1 1 d . .
F2 F 0.38198(5) 0.07297(4) -0.07678(10) 0.02904(19) Uani 1 1 d . .
N1 N 0.37356(7) 0.19085(6) 0.05162(14) 0.0229(2) Uani 1 1 d . .
N2 N 0.47967(7) 0.09647(5) 0.21565(14) 0.0226(2) Uani 1 1 d . .
N3 N 0.82978(7) 0.41140(5) 0.51483(14) 0.0221(2) Uani 1 1 d . .
C1 C 0.30017(9) 0.22462(7) -0.05694(17) 0.0267(3) Uani 1 1 d . .
H1 H 0.2449 0.2012 -0.1238 0.032 Uiso 1 1 calc R U
C2 C 0.31662(9) 0.29895(7) -0.05742(18) 0.0277(3) Uani 1 1 d . .
H2 H 0.2749 0.3346 -0.1210 0.033 Uiso 1 1 calc R U
C3 C 0.40546(9) 0.31078(7) 0.05247(17) 0.0243(3) Uani 1 1 d . .
H3 H 0.4366 0.3562 0.0765 0.029 Uiso 1 1 calc R U
C4 C 0.44126(8) 0.24325(7) 0.12213(16) 0.0217(3) Uani 1 1 d . .
C5 C 0.52806(8) 0.22324(6) 0.23609(16) 0.0204(3) Uani 1 1 d . .
C6 C 0.54463(8) 0.15046(7) 0.28695(16) 0.0212(3) Uani 1 1 d . .
C7 C 0.61857(9) 0.11783(7) 0.41491(17) 0.0233(3) Uani 1 1 d . .
H7 H 0.6724 0.1416 0.4859 0.028 Uiso 1 1 calc R U
C8 C 0.59816(9) 0.04484(7) 0.41762(18) 0.0279(3) Uani 1 1 d . .
H8 H 0.6353 0.0090 0.4903 0.033 Uiso 1 1 calc R U
C9 C 0.51260(9) 0.03381(7) 0.29340(18) 0.0274(3) Uani 1 1 d . .
H9 H 0.4820 -0.0117 0.2675 0.033 Uiso 1 1 calc R U
C10 C 0.74726(9) 0.37375(6) 0.44684(16) 0.0208(3) Uani 1 1 d . .
C11 C 0.65496(9) 0.39120(6) 0.45096(16) 0.0215(3) Uani 1 1 d . .
H11 H 0.6412 0.4349 0.5034 0.026 Uiso 1 1 calc R U
C12 C 0.58409(9) 0.34278(6) 0.37615(16) 0.0210(3) Uani 1 1 d . .
H12 H 0.5205 0.3544 0.3743 0.025 Uiso 1 1 calc R U
C13 C 0.60368(8) 0.27654(6) 0.30244(16) 0.0205(3) Uani 1 1 d . .
C14 C 0.69624(8) 0.26030(6) 0.29683(16) 0.0210(3) Uani 1 1 d . .
H14 H 0.7098 0.2164 0.2452 0.025 Uiso 1 1 calc R U
C15 C 0.76838(8) 0.30899(6) 0.36739(16) 0.0207(3) Uani 1 1 d . .
C16 C 0.86994(9) 0.30824(7) 0.38989(16) 0.0225(3) Uani 1 1 d . .
C17 C 0.93310(9) 0.25987(7) 0.34402(18) 0.0277(3) Uani 1 1 d . .
H17 H 0.9108 0.2173 0.2790 0.033 Uiso 1 1 calc R U
C18 C 1.02893(10) 0.27498(8) 0.3948(2) 0.0335(3) Uani 1 1 d . .
H18 H 1.0726 0.2424 0.3645 0.040 Uiso 1 1 calc R U
C19 C 1.06215(9) 0.33777(8) 0.4903(2) 0.0330(3) Uani 1 1 d . .
H19 H 1.1282 0.3469 0.5244 0.040 Uiso 1 1 calc R U
C20 C 1.00101(9) 0.38682(7) 0.53615(18) 0.0277(3) Uani 1 1 d . .
H20 H 1.0239 0.4294 0.6008 0.033 Uiso 1 1 calc R U
C21 C 0.90470(9) 0.37158(7) 0.48411(16) 0.0225(3) Uani 1 1 d . .
C22 C 0.83810(9) 0.47454(6) 0.62914(17) 0.0242(3) Uani 1 1 d . .
H22A H 0.7809 0.5050 0.5898 0.029 Uiso 1 1 calc R U
H22B H 0.8933 0.5037 0.6187 0.029 Uiso 1 1 calc R U
C23 C 0.84970(9) 0.45362(7) 0.82081(17) 0.0271(3) Uani 1 1 d . .
H23A H 0.8003 0.4179 0.8283 0.032 Uiso 1 1 calc R U
H23B H 0.9120 0.4301 0.8653 0.032 Uiso 1 1 calc R U
C24 C 0.84272(10) 0.51794(8) 0.93755(19) 0.0333(3) Uani 1 1 d . .
H24A H 0.7818 0.5431 0.8902 0.040 Uiso 1 1 calc R U
H24B H 0.8943 0.5525 0.9360 0.040 Uiso 1 1 calc R U
C25 C 0.84945(11) 0.49452(10) 1.1265(2) 0.0419(4) Uani 1 1 d . .
H25A H 0.9126 0.4749 1.1784 0.050 Uiso 1 1 calc R U
H25B H 0.8018 0.4573 1.1274 0.050 Uiso 1 1 calc R U
H25C H 0.8382 0.5364 1.1954 0.050 Uiso 1 1 calc R U
B1 B 0.38362(10) 0.10816(8) 0.0811(2) 0.0240(3) Uani 1 1 d . .

loop_
_atom_site_aniso_label
_atom_site_aniso_U_11
_atom_site_aniso_U_22
_atom_site_aniso_U_33
_atom_site_aniso_U_23
_atom_site_aniso_U_13
_atom_site_aniso_U_12
F1 0.0250(4) 0.0282(4) 0.0360(4) -0.0029(3) 0.0118(3) -0.0082(3)
F2 0.0302(4) 0.0291(4) 0.0282(4) -0.0071(3) 0.0080(3) -0.0047(3)
N1 0.0190(5) 0.0256(6) 0.0248(5) -0.0011(4) 0.0068(4) -0.0032(4)
N2 0.0238(5) 0.0195(5) 0.0262(6) -0.0025(4) 0.0092(4) -0.0038(4)
N3 0.0216(5) 0.0198(5) 0.0251(5) -0.0019(4) 0.0065(4) -0.0030(4)
C1 0.0183(6) 0.0343(7) 0.0278(7) -0.0003(5) 0.0062(5) -0.0024(5)
C2 0.0228(6) 0.0312(7) 0.0295(7) 0.0052(5) 0.0073(5) 0.0038(5)
C3 0.0241(6) 0.0240(6) 0.0266(6) 0.0012(5) 0.0098(5) -0.0002(5)
C4 0.0210(6) 0.0221(6) 0.0239(6) -0.0024(5) 0.0092(5) -0.0031(5)
C5 0.0211(6) 0.0212(6) 0.0212(6) -0.0019(5) 0.0095(5) -0.0012(5)
C6 0.0203(6) 0.0215(6) 0.0234(6) -0.0035(5) 0.0086(5) -0.0036(5)
C7 0.0218(6) 0.0237(6) 0.0258(6) -0.0010(5) 0.0084(5) -0.0005(5)
C8 0.0283(7) 0.0222(6) 0.0332(7) 0.0032(5) 0.0081(5) 0.0022(5)
C9 0.0300(7) 0.0187(6) 0.0347(7) -0.0017(5) 0.0105(6) -0.0035(5)
C10 0.0230(6) 0.0189(6) 0.0203(6) 0.0022(5) 0.0054(5) -0.0026(5)
C11 0.0251(6) 0.0179(6) 0.0225(6) 0.0001(5) 0.0077(5) 0.0005(5)
C12 0.0205(6) 0.0207(6) 0.0230(6) 0.0024(5) 0.0075(5) 0.0009(5)
C13 0.0218(6) 0.0189(6) 0.0210(6) 0.0012(5) 0.0060(5) -0.0014(5)
C14 0.0234(6) 0.0187(6) 0.0217(6) -0.0006(5) 0.0069(5) -0.0006(5)
C15 0.0217(6) 0.0209(6) 0.0205(6) 0.0017(5) 0.0069(5) -0.0004(5)
C16 0.0221(6) 0.0237(6) 0.0225(6) 0.0010(5) 0.0072(5) -0.0027(5)
C17 0.0263(7) 0.0281(7) 0.0303(7) -0.0055(5) 0.0100(5) -0.0017(5)
C18 0.0247(7) 0.0372(8) 0.0413(8) -0.0069(6) 0.0131(6) 0.0012(6)
C19 0.0200(6) 0.0405(8) 0.0393(8) -0.0032(6) 0.0089(6) -0.0048(6)
C20 0.0249(6) 0.0286(7) 0.0302(7) -0.0019(5) 0.0077(5) -0.0066(5)
C21 0.0235(6) 0.0228(6) 0.0226(6) 0.0017(5) 0.0081(5) -0.0019(5)
C22 0.0242(6) 0.0179(6) 0.0298(7) -0.0028(5) 0.0055(5) -0.0032(5)
C23 0.0271(7) 0.0251(6) 0.0283(7) -0.0020(5) 0.0055(5) -0.0013(5)
C24 0.0302(7) 0.0339(8) 0.0343(8) -0.0097(6) 0.0054(6) -0.0020(6)
C25 0.0355(8) 0.0567(10) 0.0311(8) -0.0118(7) 0.0038(6) -0.0018(7)
B1 0.0225(7) 0.0232(7) 0.0276(7) -0.0036(6) 0.0085(6) -0.0052(5)

loop_
_atom_type_symbol
_atom_type_description
_atom_type_scat_dispersion_real
_atom_type_scat_dispersion_imag
_atom_type_scat_source
C C 0.0181 0.0091 'International Tables Vol C Tables 4.2.6.8 and 6.1.1.4'
H H 0.0000 0.0000 'International Tables Vol C Tables 4.2.6.8 and 6.1.1.4'
B B 0.0090 0.0039 'International Tables Vol C Tables 4.2.6.8 and 6.1.1.4'
F F 0.0727 0.0534 'International Tables Vol C Tables 4.2.6.8 and 6.1.1.4'
N N 0.0311 0.0180 'International Tables Vol C Tables 4.2.6.8 and 6.1.1.4'

loop_
_geom_angle_atom_site_label_1
_geom_angle_atom_site_label_2
_geom_angle_atom_site_label_3
_geom_angle
C1 N1 C4 107.65(10)
C1 N1 B1 125.73(11)
C4 N1 B1 126.47(10)
C9 N2 C6 107.73(10)
C9 N2 B1 126.35(10)
C6 N2 B1 125.79(10)
C10 N3 C21 108.47(10)
C10 N3 C22 124.87(10)
C21 N3 C22 125.63(10)
N1 C1 C2 110.37(11)
N1 C1 H1 124.8
C2 C1 H1 124.8
C3 C2 C1 106.81(12)
C3 C2 H2 126.6
C1 C2 H2 126.6
C2 C3 C4 107.52(11)
C2 C3 H3 126.2
C4 C3 H3 126.2
N1 C4 C5 120.45(11)
N1 C4 C3 107.63(11)
C5 C4 C3 131.88(11)
C6 C5 C4 119.71(11)
C6 C5 C13 118.54(11)
C4 C5 C13 121.74(11)
N2 C6 C5 121.25(11)
N2 C6 C7 107.62(11)
C5 C6 C7 131.02(11)
C8 C7 C6 107.31(11)
C8 C7 H7 126.3
C6 C7 H7 126.3
C7 C8 C9 106.91(12)
C7 C8 H8 126.5
C9 C8 H8 126.5
N2 C9 C8 110.42(11)
N2 C9 H9 124.8
C8 C9 H9 124.8
N3 C10 C11 129.17(11)
N3 C10 C15 109.27(11)
C11 C10 C15 121.55(11)
C12 C11 C10 117.79(11)
C12 C11 H11 121.1
C10 C11 H11 121.1
C11 C12 C13 121.79(11)
C11 C12 H12 119.1
C13 C12 H12 119.1
C14 C13 C12 119.73(11)
C14 C13 C5 119.44(11)
C12 C13 C5 120.80(11)
C15 C14 C13 119.47(11)
C15 C14 H14 120.3
C13 C14 H14 120.3
C14 C15 C10 119.59(11)
C14 C15 C16 133.86(11)
C10 C15 C16 106.46(10)
C17 C16 C21 119.50(12)
C17 C16 C15 134.25(12)
C21 C16 C15 106.22(11)
C18 C17 C16 118.90(12)
C18 C17 H17 120.5
C16 C17 H17 120.5
C17 C18 C19 120.72(13)
C17 C18 H18 119.6
C19 C18 H18 119.6
C20 C19 C18 121.50(12)
C20 C19 H19 119.2
C18 C19 H19 119.2
C19 C20 C21 117.58(12)
C19 C20 H20 121.2
C21 C20 H20 121.2
N3 C21 C20 128.66(12)
N3 C21 C16 109.55(11)
C20 C21 C16 121.78(12)
N3 C22 C23 112.13(10)
N3 C22 H22A 109.2
C23 C22 H22A 109.2
N3 C22 H22B 109.2
C23 C22 H22B 109.2
H22A C22 H22B 107.9
C24 C23 C22 112.95(11)
C24 C23 H23A 109.0
C22 C23 H23A 109.0
C24 C23 H23B 109.0
C22 C23 H23B 109.0
H23A C23 H23B 107.8
C23 C24 C25 111.53(12)
C23 C24 H24A 109.3
C25 C24 H24A 109.3
C23 C24 H24B 109.3
C25 C24 H24B 109.3
H24A C24 H24B 108.0
C24 C25 H25A 109.5
C24 C25 H25B 109.5
H25A C25 H25B 109.5
C24 C25 H25C 109.5
H25A C25 H25C 109.5
H25B C25 H25C 109.5
F1 B1 F2 108.69(10)
F1 B1 N2 110.16(11)
F2 B1 N2 110.64(11)
F1 B1 N1 110.95(11)
F2 B1 N1 110.36(11)
N2 B1 N1 106.03(10)

loop_
_geom_bond_atom_site_label_1
_geom_bond_atom_site_label_2
_geom_bond_distance
F1 B1 1.3920(16)
F2 B1 1.3939(17)
N1 C1 1.3444(17)
N1 C4 1.3955(16)
N1 B1 1.5463(17)
N2 C9 1.3403(17)
N2 C6 1.3938(15)
N2 B1 1.5458(18)
N3 C10 1.3785(16)
N3 C21 1.3891(16)
N3 C22 1.4579(15)
C1 C2 1.3941(19)
C1 H1 0.9500
C2 C3 1.3842(18)
C2 H2 0.9500
C3 C4 1.4090(18)
C3 H3 0.9500
C4 C5 1.4060(17)
C5 C6 1.4061(17)
C5 C13 1.4742(16)
C6 C7 1.4126(18)
C7 C8 1.3823(18)
C7 H7 0.9500
C8 C9 1.3945(19)
C8 H8 0.9500
C9 H9 0.9500
C10 C11 1.3949(17)
C10 C15 1.4183(17)
C11 C12 1.3831(17)
C11 H11 0.9500
C12 C13 1.4130(17)
C12 H12 0.9500
C13 C14 1.3968(17)
C14 C15 1.3910(17)
C14 H14 0.9500
C15 C16 1.4500(17)
C16 C17 1.3952(18)
C16 C21 1.4091(17)
C17 C18 1.3849(19)
C17 H17 0.9500
C18 C19 1.400(2)
C18 H18 0.9500
C19 C20 1.382(2)
C19 H19 0.9500
C20 C21 1.3925(18)
C20 H20 0.9500
C22 C23 1.5208(18)
C22 H22A 0.9900
C22 H22B 0.9900
C23 C24 1.5192(18)
C23 H23A 0.9900
C23 H23B 0.9900
C24 C25 1.524(2)
C24 H24A 0.9900
C24 H24B 0.9900
C25 H25A 0.9800
C25 H25B 0.9800
C25 H25C 0.9800

loop_
_geom_torsion_atom_site_label_1
_geom_torsion_atom_site_label_2
_geom_torsion_atom_site_label_3
_geom_torsion_atom_site_label_4
_geom_torsion
C4 N1 C1 C2 -1.31(14)
B1 N1 C1 C2 -177.10(12)
N1 C1 C2 C3 1.69(15)
C1 C2 C3 C4 -1.37(15)
C1 N1 C4 C5 -177.55(11)
B1 N1 C4 C5 -1.80(18)
C1 N1 C4 C3 0.42(14)
B1 N1 C4 C3 176.17(11)
C2 C3 C4 N1 0.61(14)
C2 C3 C4 C5 178.26(13)
N1 C4 C5 C6 -3.52(18)
C3 C4 C5 C6 179.08(13)
N1 C4 C5 C13 175.47(11)
C3 C4 C5 C13 -1.9(2)
C9 N2 C6 C5 -177.65(11)
B1 N2 C6 C5 -1.70(18)
C9 N2 C6 C7 -0.96(13)
B1 N2 C6 C7 174.99(11)
C4 C5 C6 N2 5.20(18)
C13 C5 C6 N2 -173.82(11)
C4 C5 C6 C7 -170.61(12)
C13 C5 C6 C7 10.4(2)
N2 C6 C7 C8 0.80(14)
C5 C6 C7 C8 177.05(13)
C6 C7 C8 C9 -0.35(15)
C6 N2 C9 C8 0.75(15)
B1 N2 C9 C8 -175.16(12)
C7 C8 C9 N2 -0.25(16)
C21 N3 C10 C11 177.90(12)
C22 N3 C10 C11 9.0(2)
C21 N3 C10 C15 -1.15(14)
C22 N3 C10 C15 -170.09(11)
N3 C10 C11 C12 -178.33(12)
C15 C10 C11 C12 0.61(18)
C10 C11 C12 C13 1.97(18)
C11 C12 C13 C14 -2.99(18)
C11 C12 C13 C5 175.14(11)
C6 C5 C13 C14 46.10(16)
C4 C5 C13 C14 -132.90(13)
C6 C5 C13 C12 -132.04(12)
C4 C5 C13 C12 48.96(17)
C12 C13 C14 C15 1.34(18)
C5 C13 C14 C15 -176.81(11)
C13 C14 C15 C10 1.15(18)
C13 C14 C15 C16 177.05(13)
N3 C10 C15 C14 176.95(11)
C11 C10 C15 C14 -2.18(18)
N3 C10 C15 C16 0.03(13)
C11 C10 C15 C16 -179.10(11)
C14 C15 C16 C17 2.7(3)
C10 C15 C16 C17 179.01(14)
C14 C15 C16 C21 -175.22(13)
C10 C15 C16 C21 1.07(13)
C21 C16 C17 C18 0.9(2)
C15 C16 C17 C18 -176.82(14)
C16 C17 C18 C19 -0.1(2)
C17 C18 C19 C20 -0.4(2)
C18 C19 C20 C21 0.1(2)
C10 N3 C21 C20 -176.90(13)
C22 N3 C21 C20 -8.1(2)
C10 N3 C21 C16 1.86(14)
C22 N3 C21 C16 170.69(11)
C19 C20 C21 N3 179.35(13)
C19 C20 C21 C16 0.7(2)
C17 C16 C21 N3 179.89(11)
C15 C16 C21 N3 -1.80(14)
C17 C16 C21 C20 -1.25(19)
C15 C16 C21 C20 177.06(12)
C10 N3 C22 C23 83.14(15)
C21 N3 C22 C23 -83.92(14)
N3 C22 C23 C24 -170.79(11)
C22 C23 C24 C25 176.99(11)
C9 N2 B1 F1 52.24(17)
C6 N2 B1 F1 -122.96(12)
C9 N2 B1 F2 -67.96(16)
C6 N2 B1 F2 116.84(13)
C9 N2 B1 N1 172.36(11)
C6 N2 B1 N1 -2.84(16)
C1 N1 B1 F1 -60.78(16)
C4 N1 B1 F1 124.21(12)
C1 N1 B1 F2 59.75(16)
C4 N1 B1 F2 -115.26(13)
C1 N1 B1 N2 179.61(11)
C4 N1 B1 N2 4.60(16)
